data_7235310
loop_
_publ_author_name
'Pandeeswar, M.'
'Khare, Harshavardhan'
'Ramakumar, Suryanarayanarao'
'Govindaraju, T.'

_publ_section_title
;
 Biomimetic molecular organization of naphthalene diimide in the solid
 state: tunable (chiro-) optical, viscoelastic and nanoscale properties
;
_journal_issue 39
_journal_name_full 'RSC Adv.'
_journal_page_first 20154
_journal_paper_doi 10.1039/C3RA47257D
_journal_volume 4
_journal_year 2014
_chemical_formula_moiety 'C20 H14 O8 N2','C2 H6 O1 S1','C2 H6 O1 S1'
_chemical_formula_sum 'C24 H26 N2 O10 S2'
_chemical_formula_weight 566.59
_space_group_crystal_system monoclinic
_space_group_IT_number 5
_space_group_name_Hall 'C 2y'
_space_group_name_H-M_alt 'C 1 2 1'
_atom_sites_solution_hydrogens mixed
_audit_creation_method SHELXL-2013
_cell_angle_alpha 90
_cell_angle_beta 90.782(5)
_cell_angle_gamma 90
_cell_formula_units_Z 4
_cell_length_a 24.302(2)
_cell_length_b 7.0441(6)
_cell_length_c 14.8026(11)
_cell_measurement_reflns_used 1887
_cell_measurement_temperature 100(2)
_cell_measurement_theta_max 30.201
_cell_measurement_theta_min 3.011
_cell_volume 2533.8(4)
_computing_cell_refinement 'SAINTPLUS (BRUKER-AXS)'
_computing_data_collection 'KAPPA APEX II (BRUKER-AXS)'
_computing_data_reduction 'SAINTPLUS (BRUKER-AXS)'
_computing_structure_refinement 'SHELXL-2013 (Sheldrick, 2013)'
_computing_structure_solution 'SHELXL-2013 (Sheldrick, 2013)'
_diffrn_ambient_temperature 100(2)
_diffrn_measured_fraction_theta_full 0.970
_diffrn_measured_fraction_theta_max 1.000
_diffrn_radiation_type MoK\a
_diffrn_radiation_wavelength 0.71073
_diffrn_reflns_av_R_equivalents 0.0355
_diffrn_reflns_av_unetI/netI 0.0593
_diffrn_reflns_Laue_measured_fraction_full 0.970
_diffrn_reflns_Laue_measured_fraction_max 1.000
_diffrn_reflns_limit_h_max 28
_diffrn_reflns_limit_h_min -28
_diffrn_reflns_limit_k_max 7
_diffrn_reflns_limit_k_min -8
_diffrn_reflns_limit_l_max 17
_diffrn_reflns_limit_l_min -17
_diffrn_reflns_number 6939
_diffrn_reflns_point_group_measured_fraction_full 0.902
_diffrn_reflns_point_group_measured_fraction_max 0.931
_diffrn_reflns_theta_full 25.242
_diffrn_reflns_theta_max 24.995
_diffrn_reflns_theta_min 1.676
_exptl_absorpt_coefficient_mu 0.272
_exptl_absorpt_correction_T_max 0.7461
_exptl_absorpt_correction_T_min 0.6008
_exptl_absorpt_correction_type multi-scan
_exptl_absorpt_process_details 'SADABS (Bruker, 2008)'
_exptl_crystal_colour yellow
_exptl_crystal_density_diffrn 1.485
_exptl_crystal_description needle
_exptl_crystal_F_000 1184
_exptl_crystal_size_max 0.200
_exptl_crystal_size_mid 0.080
_exptl_crystal_size_min 0.040
_refine_diff_density_max 0.223
_refine_diff_density_min -0.314
_refine_diff_density_rms 0.052
_refine_ls_abs_structure_details
;
 Flack x determined using 1265 quotients [(I+)-(I-)]/[(I+)+(I-)]
 (Parsons and Flack (2004), Acta Cryst. A60, s61).
;
_refine_ls_abs_structure_Flack 0.06(8)
_refine_ls_extinction_method none
_refine_ls_goodness_of_fit_ref 1.034
_refine_ls_hydrogen_treatment mixed
_refine_ls_matrix_type full
_refine_ls_number_parameters 388
_refine_ls_number_reflns 4157
_refine_ls_number_restraints 225
_refine_ls_restrained_S_all 1.009
_refine_ls_R_factor_all 0.0558
_refine_ls_R_factor_gt 0.0422
_refine_ls_shift/su_max 0.001
_refine_ls_shift/su_mean 0.000
_refine_ls_structure_factor_coef Fsqd
_refine_ls_weighting_details
;
 w=1/[\s^2^(Fo^2^)+(0.0433P)^2^]
 where P=(Fo^2^+2Fc^2^)/3
;
_refine_ls_weighting_scheme calc
_refine_ls_wR_factor_gt 0.0900
_refine_ls_wR_factor_ref 0.0966
_reflns_Friedel_coverage 0.710
_reflns_Friedel_fraction_full 0.822
_reflns_Friedel_fraction_max 0.849
_reflns_number_gt 3462
_reflns_number_total 4157
_reflns_threshold_expression 'I > 2\s(I)'
_cod_data_source_file c3ra47257d1.cif
_cod_data_source_block tgmp69
_cod_original_cell_volume 2533.7(4)
_cod_original_sg_symbol_H-M 'C 2'
_cod_database_code 7235310
_shelx_space_group_comment
;
The symmetry employed for this shelxl refinement is uniquely defined
by the following loop, which should always be used as a source of
symmetry information in preference to the above space-group names.
They are only intended as comments.
;
_shelx_estimated_absorpt_t_min 0.948
_shelx_estimated_absorpt_t_max 0.989
_shelxl_version_number 2013-2

loop_
_space_group_symop_operation_xyz
'x, y, z'
'-x, y, -z'
'x+1/2, y+1/2, z'
'-x+1/2, y+1/2, -z'

loop_
_atom_site_label
_atom_site_type_symbol
_atom_site_fract_x
_atom_site_fract_y
_atom_site_fract_z
_atom_site_U_iso_or_equiv
_atom_site_adp_type
_atom_site_occupancy
_atom_site_site_symmetry_order
_atom_site_calc_flag
_atom_site_refinement_flags_posn
_atom_site_refinement_flags_adp
_atom_site_refinement_flags_occupancy
_atom_site_disorder_assembly
_atom_site_disorder_group
S1 S 0.09360(5) 0.1953(2) 0.47479(7) 0.0343(3) Uani 1 1 d . U . . .
N1 N 0.09002(12) 0.7088(6) 0.81482(19) 0.0199(7) Uani 1 1 d . U . . .
C3 C 0.07541(15) 0.7067(7) 0.9790(2) 0.0176(8) Uani 1 1 d . U . . .
C1 C 0.11386(15) 0.7094(7) 0.9016(2) 0.0207(8) Uani 1 1 d . U . . .
C6 C 0.01812(15) 0.7079(7) 0.9628(2) 0.0169(8) Uani 1 1 d . U . . .
N2 N 0.36121(12) 0.7049(6) 0.9248(2) 0.0219(7) Uani 1 1 d . U . . .
C13 C 0.47227(14) 0.7032(7) 0.9849(2) 0.0162(7) Uani 1 1 d . U . . .
C4 C -0.00406(15) 0.7089(7) 0.8739(2) 0.0176(8) Uani 1 1 d . U . . .
O2 O 0.16345(11) 0.7183(5) 0.91278(17) 0.0288(7) Uani 1 1 d . U . . .
C11 C 0.46018(15) 0.6974(7) 0.8913(2) 0.0184(8) Uani 1 1 d . U . . .
C10 C 0.42977(15) 0.7079(7) 1.0490(2) 0.0188(8) Uani 1 1 d . U . . .
C5 C 0.09623(15) 0.7034(7) 1.0662(2) 0.0210(8) Uani 1 1 d . U . . .
H5 H 0.1349 0.6985 1.0762 0.025 Uiso 1 1 calc R U . . .
C7 C -0.06058(15) 0.7071(7) 0.8594(2) 0.0204(8) Uani 1 1 d . U . . .
H7 H -0.0752 0.7083 0.7996 0.024 Uiso 1 1 calc R U . . .
O1 O 0.01691(11) 0.7357(5) 0.71811(17) 0.0290(8) Uani 1 1 d . U . . .
C8 C 0.37119(16) 0.7144(7) 1.0185(2) 0.0223(9) Uani 1 1 d . U . . .
C2 C 0.03346(15) 0.7192(7) 0.7954(2) 0.0202(9) Uani 1 1 d . U . . .
O3 O 0.33367(11) 0.7247(5) 1.07124(18) 0.0311(8) Uani 1 1 d . U . . .
C9 C 0.40191(15) 0.6838(7) 0.8601(3) 0.0216(9) Uani 1 1 d . U . . .
C12 C 0.44265(15) 0.7090(7) 1.1393(2) 0.0218(9) Uani 1 1 d . U . . .
H12 H 0.4139 0.7152 1.1821 0.026 Uiso 1 1 calc R U . . .
O9 O 0.06187(13) 0.2092(5) 0.56258(18) 0.0345(7) Uani 1 1 d . U . . .
O4 O 0.38931(12) 0.6551(5) 0.78151(18) 0.0297(8) Uani 1 1 d . U . . .
C18 C 0.30298(15) 0.6993(8) 0.8932(3) 0.0259(9) Uani 1 1 d . U . . .
H18 H 0.2804 0.7577 0.9420 0.031 Uiso 1 1 calc R U . . .
O7 O 0.26603(12) 0.7715(5) 0.74529(19) 0.0304(8) Uani 1 1 d . U . . .
C14 C 0.50236(15) 0.7011(7) 0.8299(2) 0.0214(9) Uani 1 1 d . U . . .
H14 H 0.4943 0.6983 0.7670 0.026 Uiso 1 1 calc R U . . .
O6 O 0.09386(13) 0.4243(5) 0.6892(2) 0.0280(8) Uani 1 1 d . U . . .
H6 H 0.082(2) 0.354(8) 0.640(3) 0.047(16) Uiso 1 1 d . . . . .
C15 C 0.12832(16) 0.7227(7) 0.7377(2) 0.0229(10) Uani 1 1 d . U . . .
H15 H 0.1650 0.6777 0.7605 0.028 Uiso 1 1 calc R U . . .
O8 O 0.31935(14) 0.9865(5) 0.8156(2) 0.0365(8) Uani 1 1 d . U . . .
H8 H 0.322(3) 1.065(12) 0.762(5) 0.11(3) Uiso 1 1 d . . . . .
O5 O 0.11953(13) 0.6306(5) 0.58272(19) 0.0334(8) Uani 1 1 d . U . . .
C17 C 0.11160(18) 0.5900(7) 0.6610(3) 0.0253(10) Uani 1 1 d . U . . .
C19 C 0.28323(18) 0.4948(7) 0.8822(3) 0.0300(11) Uani 1 1 d . U . . .
H19A H 0.2892 0.4258 0.9389 0.045 Uiso 1 1 calc R U . . .
H19B H 0.3039 0.4331 0.8339 0.045 Uiso 1 1 calc R U . . .
H19C H 0.2439 0.4942 0.8665 0.045 Uiso 1 1 calc R U . . .
C22 C 0.0644(3) -0.0058(8) 0.4193(3) 0.0471(15) Uani 1 1 d . U . . .
H22A H 0.0757 -0.1217 0.4511 0.071 Uiso 1 1 calc R U . . .
H22B H 0.0772 -0.0107 0.3568 0.071 Uiso 1 1 calc R U . . .
H22C H 0.0242 0.0043 0.4193 0.071 Uiso 1 1 calc R U . . .
C16 C 0.1361(2) 0.9250(7) 0.7075(3) 0.0290(11) Uani 1 1 d . U . . .
H16A H 0.1469 1.0034 0.7596 0.044 Uiso 1 1 calc R U . . .
H16B H 0.1016 0.9732 0.6814 0.044 Uiso 1 1 calc R U . . .
H16C H 0.1650 0.9302 0.6620 0.044 Uiso 1 1 calc R U . . .
C21 C 0.0666(2) 0.3767(8) 0.4037(3) 0.0359(13) Uani 1 1 d . U . . .
H21A H 0.0794 0.5006 0.4255 0.054 Uiso 1 1 calc R U . . .
H21B H 0.0263 0.3727 0.4045 0.054 Uiso 1 1 calc R U . . .
H21C H 0.0792 0.3568 0.3418 0.054 Uiso 1 1 calc R U . . .
C20 C 0.29537(18) 0.8223(7) 0.8097(3) 0.0280(11) Uani 1 1 d . U . . .
S2A S 0.29669(8) 1.2775(2) 0.60956(12) 0.0335(6) Uani 0.762(5) 1 d . U P A 1
O10A O 0.33415(16) 1.2082(7) 0.6855(3) 0.0318(11) Uani 0.762(5) 1 d . U P A 1
C23A C 0.2303(5) 1.3097(14) 0.6692(7) 0.044(2) Uani 0.762(5) 1 d . U P A 1
H23A H 0.2326 1.4225 0.7079 0.067 Uiso 0.762(5) 1 calc R U P A 1
H23B H 0.2230 1.1977 0.7064 0.067 Uiso 0.762(5) 1 calc R U P A 1
H23C H 0.2005 1.3259 0.6247 0.067 Uiso 0.762(5) 1 calc R U P A 1
C24A C 0.2741(3) 1.0682(15) 0.5514(5) 0.0415(19) Uani 0.762(5) 1 d . U P A 1
H24A H 0.3035 1.0220 0.5126 0.062 Uiso 0.762(5) 1 calc R U P A 1
H24B H 0.2415 1.0980 0.5143 0.062 Uiso 0.762(5) 1 calc R U P A 1
H24C H 0.2648 0.9700 0.5956 0.062 Uiso 0.762(5) 1 calc R U P A 1
S2B S 0.2621(2) 1.1757(10) 0.5795(4) 0.033(2) Uani 0.238(5) 1 d . U P A 2
O10B O 0.2613(5) 0.968(2) 0.5946(9) 0.026(3) Uani 0.238(5) 1 d . U P A 2
C23B C 0.3271(12) 1.256(4) 0.622(2) 0.046(6) Uani 0.238(5) 1 d . U P A 2
H23D H 0.3563 1.1756 0.5972 0.070 Uiso 0.238(5) 1 calc R U P A 2
H23E H 0.3277 1.2479 0.6877 0.070 Uiso 0.238(5) 1 calc R U P A 2
H23F H 0.3329 1.3876 0.6030 0.070 Uiso 0.238(5) 1 calc R U P A 2
C24B C 0.2353(17) 1.382(5) 0.645(2) 0.044(8) Uani 0.238(5) 1 d . U P A 2
H24D H 0.1953 1.3893 0.6369 0.067 Uiso 0.238(5) 1 calc R U P A 2
H24E H 0.2521 1.4991 0.6224 0.067 Uiso 0.238(5) 1 calc R U P A 2
H24F H 0.2446 1.3656 0.7088 0.067 Uiso 0.238(5) 1 calc R U P A 2

loop_
_atom_site_aniso_label
_atom_site_aniso_U_11
_atom_site_aniso_U_22
_atom_site_aniso_U_33
_atom_site_aniso_U_23
_atom_site_aniso_U_13
_atom_site_aniso_U_12
S1 0.0379(6) 0.0334(7) 0.0316(6) -0.0043(6) -0.0029(5) 0.0014(7)
N1 0.0149(15) 0.025(2) 0.0195(15) 0.0016(18) -0.0021(12) 0.0033(18)
C3 0.0167(18) 0.014(2) 0.0221(18) 0.000(2) -0.0005(14) 0.000(2)
C1 0.020(2) 0.018(2) 0.0248(19) -0.002(2) -0.0008(15) 0.000(2)
C6 0.0163(18) 0.012(2) 0.0219(18) -0.0007(19) -0.0022(14) 0.001(2)
N2 0.0146(15) 0.026(2) 0.0254(16) 0.0005(18) -0.0048(12) 0.0009(18)
C13 0.0173(18) 0.0090(19) 0.0224(18) 0.0004(19) -0.0017(14) 0.000(2)
C4 0.0152(18) 0.014(2) 0.0233(18) 0.000(2) -0.0039(14) 0.001(2)
O2 0.0151(14) 0.043(2) 0.0284(15) -0.0007(16) -0.0012(11) 0.0017(16)
C11 0.0182(19) 0.014(2) 0.0231(19) 0.003(2) -0.0018(14) 0.001(2)
C10 0.0183(18) 0.015(2) 0.0225(18) 0.002(2) -0.0002(14) 0.002(2)
C5 0.0147(19) 0.021(2) 0.0271(19) -0.001(2) -0.0035(15) 0.000(2)
C7 0.0209(19) 0.020(2) 0.0203(19) 0.002(2) -0.0025(15) -0.002(2)
O1 0.0227(15) 0.044(2) 0.0204(15) 0.0023(14) -0.0028(11) 0.0048(15)
C8 0.025(2) 0.019(2) 0.0236(19) 0.000(2) -0.0010(16) 0.004(2)
C2 0.0199(19) 0.019(2) 0.0219(19) 0.000(2) 0.0009(15) 0.003(2)
O3 0.0183(14) 0.046(2) 0.0295(15) -0.0014(17) 0.0032(12) 0.0056(16)
C9 0.019(2) 0.020(3) 0.025(2) 0.002(2) 0.0009(16) -0.001(2)
C12 0.0170(19) 0.022(2) 0.0265(19) -0.001(2) 0.0037(15) 0.000(2)
O9 0.0451(18) 0.0315(19) 0.0267(15) -0.0032(17) -0.0046(13) -0.0027(19)
O4 0.0217(15) 0.043(2) 0.0248(16) 0.0001(14) -0.0036(12) -0.0034(14)
C18 0.0143(18) 0.031(2) 0.032(2) 0.002(2) -0.0029(16) -0.002(2)
O7 0.0216(15) 0.034(2) 0.0356(17) 0.0050(14) -0.0097(13) -0.0074(14)
C14 0.022(2) 0.023(2) 0.0185(18) 0.003(2) -0.0015(15) -0.001(2)
O6 0.035(2) 0.027(2) 0.0214(16) -0.0009(14) -0.0009(14) 0.0001(15)
C15 0.0177(19) 0.030(3) 0.0211(19) 0.000(2) 0.0047(15) 0.005(2)
O8 0.0343(19) 0.027(2) 0.048(2) 0.0027(17) -0.0126(15) -0.0068(17)
O5 0.0407(19) 0.037(2) 0.0224(17) -0.0002(13) 0.0047(14) -0.0003(15)
C17 0.017(2) 0.031(3) 0.028(2) 0.003(2) 0.0005(18) 0.007(2)
C19 0.019(2) 0.033(3) 0.038(3) 0.008(2) -0.0016(19) -0.002(2)
C22 0.076(4) 0.031(3) 0.035(3) -0.008(2) 0.000(3) -0.001(3)
C16 0.027(3) 0.029(3) 0.032(3) 0.002(2) 0.008(2) -0.003(2)
C21 0.045(3) 0.030(3) 0.033(3) -0.002(2) 0.001(2) -0.002(2)
C20 0.019(2) 0.027(3) 0.037(3) -0.002(2) -0.005(2) 0.007(2)
S2A 0.0248(12) 0.0313(10) 0.0440(10) -0.0019(8) -0.0088(9) 0.0003(9)
O10A 0.027(2) 0.031(3) 0.037(2) 0.012(2) -0.0049(18) -0.002(2)
C23A 0.035(4) 0.050(7) 0.048(6) -0.014(5) -0.011(4) 0.020(5)
C24A 0.037(4) 0.040(6) 0.047(5) -0.020(4) 0.004(3) -0.001(4)
S2B 0.037(3) 0.022(4) 0.041(3) 0.003(3) -0.007(2) -0.003(3)
O10B 0.029(7) 0.022(7) 0.027(7) -0.002(6) -0.005(6) -0.007(6)
C23B 0.019(9) 0.040(14) 0.080(15) -0.021(12) 0.005(12) -0.011(9)
C24B 0.039(13) 0.040(13) 0.054(15) 0.012(10) -0.004(12) 0.029(13)

loop_
_atom_type_symbol
_atom_type_description
_atom_type_scat_dispersion_real
_atom_type_scat_dispersion_imag
_atom_type_scat_source
C C 0.0033 0.0016 'International Tables Vol C Tables 4.2.6.8 and 6.1.1.4'
H H 0.0000 0.0000 'International Tables Vol C Tables 4.2.6.8 and 6.1.1.4'
N N 0.0061 0.0033 'International Tables Vol C Tables 4.2.6.8 and 6.1.1.4'
O O 0.0106 0.0060 'International Tables Vol C Tables 4.2.6.8 and 6.1.1.4'
S S 0.1246 0.1234 'International Tables Vol C Tables 4.2.6.8 and 6.1.1.4'

loop_
_geom_angle_atom_site_label_1
_geom_angle_atom_site_label_2
_geom_angle_atom_site_label_3
_geom_angle
_geom_angle_site_symmetry_1
_geom_angle_site_symmetry_3
O9 S1 C21 105.8(2) . .
O9 S1 C22 104.0(2) . .
C21 S1 C22 99.1(2) . .
C2 N1 C1 125.4(3) . .
C2 N1 C15 117.5(3) . .
C1 N1 C15 116.7(3) . .
C5 C3 C6 120.5(3) . .
C5 C3 C1 119.6(3) . .
C6 C3 C1 119.9(3) . .
O2 C1 N1 121.4(3) . .
O2 C1 C3 121.9(3) . .
N1 C1 C3 116.7(3) . .
C3 C6 C4 121.4(3) . .
C3 C6 C6 119.3(4) . 2_557
C4 C6 C6 119.3(4) . 2_557
C9 N2 C8 124.6(3) . .
C9 N2 C18 117.6(3) . .
C8 N2 C18 117.5(3) . .
C11 C13 C10 121.0(3) . .
C11 C13 C13 119.7(4) . 2_657
C10 C13 C13 119.3(4) . 2_657
C7 C4 C6 120.5(3) . .
C7 C4 C2 119.7(3) . .
C6 C4 C2 119.8(3) . .
C14 C11 C13 119.9(3) . .
C14 C11 C9 120.6(3) . .
C13 C11 C9 119.4(3) . .
C12 C10 C13 119.8(3) . .
C12 C10 C8 120.1(3) . .
C13 C10 C8 120.1(3) . .
C3 C5 C7 120.6(3) . 2_557
C3 C5 H5 119.7 . .
C7 C5 H5 119.7 2_557 .
C4 C7 C5 119.8(3) . 2_557
C4 C7 H7 120.1 . .
C5 C7 H7 120.1 2_557 .
O3 C8 N2 121.2(4) . .
O3 C8 C10 122.1(3) . .
N2 C8 C10 116.7(3) . .
O1 C2 N1 120.7(3) . .
O1 C2 C4 122.8(3) . .
N1 C2 C4 116.5(3) . .
O4 C9 N2 120.2(3) . .
O4 C9 C11 122.3(3) . .
N2 C9 C11 117.5(3) . .
C10 C12 C14 121.3(3) . 2_657
C10 C12 H12 119.4 . .
C14 C12 H12 119.4 2_657 .
N2 C18 C20 110.2(4) . .
N2 C18 C19 110.8(4) . .
C20 C18 C19 114.6(4) . .
N2 C18 H18 106.9 . .
C20 C18 H18 106.9 . .
C19 C18 H18 106.9 . .
C11 C14 C12 119.9(3) . 2_657
C11 C14 H14 120.0 . .
C12 C14 H14 120.0 2_657 .
C17 O6 H6 109(3) . .
N1 C15 C16 111.9(4) . .
N1 C15 C17 111.7(3) . .
C16 C15 C17 113.2(3) . .
N1 C15 H15 106.5 . .
C16 C15 H15 106.5 . .
C17 C15 H15 106.5 . .
C20 O8 H8 120(5) . .
O5 C17 O6 124.8(4) . .
O5 C17 C15 121.6(4) . .
O6 C17 C15 113.2(4) . .
C18 C19 H19A 109.5 . .
C18 C19 H19B 109.5 . .
H19A C19 H19B 109.5 . .
C18 C19 H19C 109.5 . .
H19A C19 H19C 109.5 . .
H19B C19 H19C 109.5 . .
S1 C22 H22A 109.5 . .
S1 C22 H22B 109.5 . .
H22A C22 H22B 109.5 . .
S1 C22 H22C 109.5 . .
H22A C22 H22C 109.5 . .
H22B C22 H22C 109.5 . .
C15 C16 H16A 109.5 . .
C15 C16 H16B 109.5 . .
H16A C16 H16B 109.5 . .
C15 C16 H16C 109.5 . .
H16A C16 H16C 109.5 . .
H16B C16 H16C 109.5 . .
S1 C21 H21A 109.5 . .
S1 C21 H21B 109.5 . .
H21A C21 H21B 109.5 . .
S1 C21 H21C 109.5 . .
H21A C21 H21C 109.5 . .
H21B C21 H21C 109.5 . .
O7 C20 O8 124.3(4) . .
O7 C20 C18 121.7(4) . .
O8 C20 C18 113.9(4) . .
O10A S2A C24A 105.5(4) . .
O10A S2A C23A 101.7(3) . .
C24A S2A C23A 93.8(4) . .
S2A C23A H23A 109.5 . .
S2A C23A H23B 109.5 . .
H23A C23A H23B 109.5 . .
S2A C23A H23C 109.5 . .
H23A C23A H23C 109.5 . .
H23B C23A H23C 109.5 . .
S2A C24A H24A 109.5 . .
S2A C24A H24B 109.5 . .
H24A C24A H24B 109.5 . .
S2A C24A H24C 109.5 . .
H24A C24A H24C 109.5 . .
H24B C24A H24C 109.5 . .
O10B S2B C23B 105.9(12) . .
O10B S2B C24B 133.4(12) . .
C23B S2B C24B 83.5(16) . .
S2B C23B H23D 109.5 . .
S2B C23B H23E 109.5 . .
H23D C23B H23E 109.5 . .
S2B C23B H23F 109.5 . .
H23D C23B H23F 109.5 . .
H23E C23B H23F 109.5 . .
S2B C24B H24D 109.5 . .
S2B C24B H24E 109.5 . .
H24D C24B H24E 109.5 . .
S2B C24B H24F 109.5 . .
H24D C24B H24F 109.5 . .
H24E C24B H24F 109.5 . .

loop_
_geom_bond_atom_site_label_1
_geom_bond_atom_site_label_2
_geom_bond_distance
_geom_bond_site_symmetry_2
S1 O9 1.523(3) .
S1 C21 1.775(5) .
S1 C22 1.780(5) .
N1 C2 1.403(5) .
N1 C1 1.402(4) .
N1 C15 1.486(5) .
C3 C5 1.381(5) .
C3 C6 1.410(5) .
C3 C1 1.487(5) .
C1 O2 1.216(5) .
C6 C4 1.415(5) .
C6 C6 1.420(7) 2_557
N2 C9 1.394(5) .
N2 C8 1.406(5) .
N2 C18 1.485(5) .
C13 C11 1.412(5) .
C13 C10 1.412(5) .
C13 C13 1.415(7) 2_657
C4 C7 1.387(5) .
C4 C2 1.489(5) .
C11 C14 1.380(5) .
C11 C9 1.487(5) .
C10 C12 1.370(5) .
C10 C8 1.488(5) .
C5 C7 1.410(5) 2_557
C5 H5 0.9500 .
C7 C5 1.410(5) 2_557
C7 H7 0.9500 .
O1 C2 1.213(4) .
C8 O3 1.211(5) .
C9 O4 1.216(5) .
C12 C14 1.407(5) 2_657
C12 H12 0.9500 .
C18 C20 1.519(6) .
C18 C19 1.527(7) .
C18 H18 1.0000 .
O7 C20 1.236(5) .
C14 C12 1.407(5) 2_657
C14 H14 0.9500 .
O6 C17 1.314(5) .
O6 H6 0.93(5) .
C15 C16 1.506(7) .
C15 C17 1.522(6) .
C15 H15 1.0000 .
O8 C20 1.297(6) .
O8 H8 0.97(8) .
O5 C17 1.211(5) .
C19 H19A 0.9800 .
C19 H19B 0.9800 .
C19 H19C 0.9800 .
C22 H22A 0.9800 .
C22 H22B 0.9800 .
C22 H22C 0.9800 .
C16 H16A 0.9800 .
C16 H16B 0.9800 .
C16 H16C 0.9800 .
C21 H21A 0.9800 .
C21 H21B 0.9800 .
C21 H21C 0.9800 .
S2A O10A 1.518(4) .
S2A C24A 1.790(9) .
S2A C23A 1.863(11) .
C23A H23A 0.9800 .
C23A H23B 0.9800 .
C23A H23C 0.9800 .
C24A H24A 0.9800 .
C24A H24B 0.9800 .
C24A H24C 0.9800 .
S2B O10B 1.481(16) .
S2B C23B 1.78(3) .
S2B C24B 1.86(4) .
C23B H23D 0.9800 .
C23B H23E 0.9800 .
C23B H23F 0.9800 .
C24B H24D 0.9800 .
C24B H24E 0.9800 .
C24B H24F 0.9800 .

loop_
_geom_torsion_atom_site_label_1
_geom_torsion_atom_site_label_2
_geom_torsion_atom_site_label_3
_geom_torsion_atom_site_label_4
_geom_torsion
_geom_torsion_site_symmetry_1
_geom_torsion_site_symmetry_4
C2 N1 C1 O2 -172.8(5) . .
C15 N1 C1 O2 -1.0(7) . .
C2 N1 C1 C3 4.7(7) . .
C15 N1 C1 C3 176.6(4) . .
C5 C3 C1 O2 -3.8(7) . .
C6 C3 C1 O2 176.2(5) . .
C5 C3 C1 N1 178.7(4) . .
C6 C3 C1 N1 -1.4(7) . .
C5 C3 C6 C4 -179.2(5) . .
C1 C3 C6 C4 0.9(7) . .
C5 C3 C6 C6 0.8(6) . 2_557
C1 C3 C6 C6 -179.2(3) . 2_557
C3 C6 C4 C7 179.0(5) . .
C6 C6 C4 C7 -1.0(6) 2_557 .
C3 C6 C4 C2 -3.2(7) . .
C6 C6 C4 C2 176.8(3) 2_557 .
C10 C13 C11 C14 177.2(5) . .
C13 C13 C11 C14 -3.1(6) 2_657 .
C10 C13 C11 C9 -3.9(7) . .
C13 C13 C11 C9 175.7(3) 2_657 .
C11 C13 C10 C12 178.5(5) . .
C13 C13 C10 C12 -1.1(6) 2_657 .
C11 C13 C10 C8 -2.4(7) . .
C13 C13 C10 C8 178.0(3) 2_657 .
C6 C3 C5 C7 -2.0(8) . 2_557
C1 C3 C5 C7 177.9(5) . 2_557
C6 C4 C7 C5 -0.2(7) . 2_557
C2 C4 C7 C5 -178.0(4) . 2_557
C9 N2 C8 O3 -176.8(5) . .
C18 N2 C8 O3 -2.7(7) . .
C9 N2 C8 C10 2.2(7) . .
C18 N2 C8 C10 176.4(4) . .
C12 C10 C8 O3 1.6(8) . .
C13 C10 C8 O3 -177.6(5) . .
C12 C10 C8 N2 -177.4(5) . .
C13 C10 C8 N2 3.4(7) . .
C1 N1 C2 O1 173.1(5) . .
C15 N1 C2 O1 1.3(7) . .
C1 N1 C2 C4 -7.0(7) . .
C15 N1 C2 C4 -178.8(4) . .
C7 C4 C2 O1 3.7(7) . .
C6 C4 C2 O1 -174.0(5) . .
C7 C4 C2 N1 -176.2(5) . .
C6 C4 C2 N1 6.0(7) . .
C8 N2 C9 O4 171.6(5) . .
C18 N2 C9 O4 -2.6(7) . .
C8 N2 C9 C11 -8.3(7) . .
C18 N2 C9 C11 177.5(5) . .
C14 C11 C9 O4 8.0(8) . .
C13 C11 C9 O4 -170.9(4) . .
C14 C11 C9 N2 -172.1(4) . .
C13 C11 C9 N2 9.1(7) . .
C13 C10 C12 C14 -1.5(8) . 2_657
C8 C10 C12 C14 179.4(5) . 2_657
C9 N2 C18 C20 -45.9(6) . .
C8 N2 C18 C20 139.6(4) . .
C9 N2 C18 C19 82.1(5) . .
C8 N2 C18 C19 -92.5(5) . .
C13 C11 C14 C12 0.5(7) . 2_657
C9 C11 C14 C12 -178.3(5) . 2_657
C2 N1 C15 C16 79.1(5) . .
C1 N1 C15 C16 -93.4(5) . .
C2 N1 C15 C17 -48.9(5) . .
C1 N1 C15 C17 138.6(4) . .
N1 C15 C17 O5 147.4(4) . .
C16 C15 C17 O5 20.0(6) . .
N1 C15 C17 O6 -39.4(5) . .
C16 C15 C17 O6 -166.8(4) . .
N2 C18 C20 O7 139.4(4) . .
C19 C18 C20 O7 13.5(6) . .
N2 C18 C20 O8 -44.7(5) . .
C19 C18 C20 O8 -170.6(4) . .
